data_4062864
_journal_name_full Organometallics
_journal_year 2004
_chemical_formula_sum 'C17 H10 Cl4 O2'
_chemical_formula_weight 388.05
_space_group_IT_number 14
_symmetry_cell_setting monoclinic
_symmetry_space_group_name_Hall '-P 2ybc'
_symmetry_space_group_name_H-M 'P 1 21/c 1'
_cell_angle_alpha 90.00
_cell_angle_beta 102.810(2)
_cell_angle_gamma 90.00
_cell_formula_units_Z 4
_cell_length_a 11.3473(9)
_cell_length_b 13.0630(10)
_cell_length_c 10.7464(8)
_cell_measurement_temperature 173(2)
_cell_volume 1553.3(2)
_diffrn_ambient_temperature 173(2)
_exptl_crystal_density_diffrn 1.659
_cod_depositor_comments
;
The following automatic conversions were performed:
'_symmetry_cell_setting' value 'Monoclinic' changed to 'monoclinic'
according to '/home/saulius/struct/CIF-dictionaries/cif_core.dic'
dictionary named 'cif_core.dic' version 2.4.1 from 2010-06-29.

Automatic conversion script
Id: cif_fix_enum 1527 2010-12-29 10:47:43Z saulius 
;
_cod_original_sg_symbol_H-M 'P 21/c'
_cod_database_code 4062864

loop_
_symmetry_equiv_pos_as_xyz
'x, y, z'
'-x, y+1/2, -z+1/2'
'-x, -y, -z'
'x, -y-1/2, z-1/2'

loop_
_atom_site_label
_atom_site_type_symbol
_atom_site_fract_x
_atom_site_fract_y
_atom_site_fract_z
_atom_site_U_iso_or_equiv
_atom_site_adp_type
_atom_site_occupancy
_atom_site_symmetry_multiplicity
_atom_site_calc_flag
_atom_site_refinement_flags
_atom_site_disorder_assembly
_atom_site_disorder_group
C1 C 0.17566(12) 0.11372(9) 0.43296(12) 0.0207(2) Uani 1 1 d . . .
C2 C 0.09507(11) 0.05522(10) 0.34470(12) 0.0216(2) Uani 1 1 d . . .
C3 C 0.07462(11) -0.04695(10) 0.37127(12) 0.0221(2) Uani 1 1 d . . .
C4 C 0.13314(12) -0.08939(9) 0.48795(13) 0.0226(2) Uani 1 1 d . . .
C5 C 0.21319(11) -0.03019(10) 0.57672(12) 0.0217(2) Uani 1 1 d . . .
C6 C 0.23554(11) 0.07093(9) 0.54842(12) 0.0208(2) Uani 1 1 d . . .
C7 C 0.29700(12) 0.23454(10) 0.63727(12) 0.0211(2) Uani 1 1 d . . .
H7 H 0.2532 0.2474 0.7048 0.025 Uiso 1 1 calc R . .
C8 C 0.41913(12) 0.29157(10) 0.66571(13) 0.0244(3) Uani 1 1 d . . .
H8 H 0.4852 0.2586 0.7268 0.029 Uiso 1 1 calc R . .
C9 C 0.38899(12) 0.40048(10) 0.69689(13) 0.0236(2) Uani 1 1 d . . .
C10 C 0.32588(12) 0.44444(10) 0.58240(13) 0.0248(3) Uani 1 1 d . . .
C11 C 0.31797(13) 0.36316(10) 0.47984(13) 0.0260(3) Uani 1 1 d . . .
H11 H 0.3030 0.3881 0.3917 0.031 Uiso 1 1 calc R . .
C12 C 0.22819(12) 0.28277(9) 0.50840(12) 0.0211(2) Uani 1 1 d . . .
H12 H 0.1532 0.3156 0.5185 0.025 Uiso 1 1 calc R . .
C13 C 0.43927(13) 0.30712(12) 0.52912(14) 0.0300(3) Uani 1 1 d . . .
H13A H 0.4445 0.2431 0.4850 0.036 Uiso 1 1 calc R . .
H13B H 0.5088 0.3498 0.5272 0.036 Uiso 1 1 calc R . .
C14 C 0.41045(13) 0.45540(11) 0.80984(13) 0.0266(3) Uani 1 1 d . . .
H14 H 0.4512 0.4258 0.8860 0.032 Uiso 1 1 calc R . .
C15 C 0.36950(13) 0.55611(11) 0.80647(14) 0.0293(3) Uani 1 1 d . . .
H15 H 0.3851 0.5949 0.8809 0.035 Uiso 1 1 calc R . .
C16 C 0.30565(14) 0.59941(11) 0.69340(16) 0.0324(3) Uani 1 1 d . . .
H16 H 0.2782 0.6665 0.6933 0.039 Uiso 1 1 calc R . .
C17 C 0.28214(14) 0.54317(11) 0.57951(14) 0.0306(3) Uani 1 1 d . . .
H17 H 0.2383 0.5716 0.5040 0.037 Uiso 1 1 calc R . .
Cl1 Cl 0.02483(3) 0.10970(3) 0.20243(3) 0.02976(10) Uani 1 1 d . . .
Cl2 Cl -0.02157(3) -0.12042(2) 0.26065(3) 0.02975(10) Uani 1 1 d . . .
Cl3 Cl 0.10628(3) -0.21447(2) 0.52322(4) 0.03231(10) Uani 1 1 d . . .
Cl4 Cl 0.28756(3) -0.08050(3) 0.72079(3) 0.02977(10) Uani 1 1 d . . .
O1 O 0.20415(9) 0.21049(7) 0.40338(9) 0.0243(2) Uani 1 1 d . . .
O2 O 0.32147(9) 0.12617(7) 0.62849(9) 0.0247(2) Uani 1 1 d . . .

loop_
_atom_site_aniso_label
_atom_site_aniso_U_11
_atom_site_aniso_U_22
_atom_site_aniso_U_33
_atom_site_aniso_U_23
_atom_site_aniso_U_13
_atom_site_aniso_U_12
C1 0.0237(6) 0.0171(5) 0.0223(6) -0.0005(4) 0.0069(5) -0.0010(4)
C2 0.0237(6) 0.0206(6) 0.0206(5) 0.0003(4) 0.0047(4) -0.0001(4)
C3 0.0221(6) 0.0193(6) 0.0247(6) -0.0035(4) 0.0042(5) -0.0013(4)
C4 0.0239(6) 0.0162(5) 0.0280(6) 0.0002(4) 0.0062(5) -0.0001(4)
C5 0.0219(5) 0.0195(5) 0.0235(6) 0.0008(4) 0.0042(4) 0.0019(4)
C6 0.0212(5) 0.0187(5) 0.0224(6) -0.0017(4) 0.0048(4) -0.0004(4)
C7 0.0239(6) 0.0173(5) 0.0215(5) 0.0001(4) 0.0035(4) -0.0012(4)
C8 0.0226(6) 0.0197(6) 0.0293(6) -0.0015(5) 0.0024(5) -0.0011(4)
C9 0.0232(6) 0.0188(5) 0.0285(6) -0.0003(5) 0.0048(5) -0.0040(4)
C10 0.0273(6) 0.0204(6) 0.0260(6) -0.0006(5) 0.0043(5) -0.0049(5)
C11 0.0340(7) 0.0214(6) 0.0234(6) 0.0002(5) 0.0077(5) -0.0065(5)
C12 0.0255(6) 0.0176(5) 0.0194(5) -0.0008(4) 0.0031(4) -0.0021(4)
C13 0.0294(7) 0.0277(6) 0.0361(7) -0.0059(6) 0.0140(6) -0.0060(5)
C14 0.0279(6) 0.0238(6) 0.0267(6) -0.0004(5) 0.0029(5) -0.0058(5)
C15 0.0313(7) 0.0250(6) 0.0313(7) -0.0066(5) 0.0065(5) -0.0056(5)
C16 0.0339(7) 0.0204(6) 0.0405(8) -0.0033(6) 0.0029(6) -0.0001(5)
C17 0.0348(7) 0.0213(6) 0.0321(7) 0.0026(5) -0.0002(6) -0.0028(5)
Cl1 0.03641(19) 0.02610(17) 0.02321(16) 0.00314(11) -0.00104(13) -0.00395(12)
Cl2 0.03275(18) 0.02319(17) 0.03016(18) -0.00459(11) 0.00022(13) -0.00550(12)
Cl3 0.03794(19) 0.01714(16) 0.03807(19) 0.00299(12) 0.00030(14) -0.00347(12)
Cl4 0.03362(18) 0.02325(17) 0.02851(17) 0.00526(11) -0.00154(13) 0.00012(12)
O1 0.0343(5) 0.0187(4) 0.0195(4) -0.0002(3) 0.0049(4) -0.0053(4)
O2 0.0264(5) 0.0168(4) 0.0276(5) -0.0004(3) -0.0011(4) -0.0015(3)

loop_
_geom_bond_atom_site_label_1
_geom_bond_atom_site_label_2
_geom_bond_distance
_geom_bond_site_symmetry_2
_geom_bond_publ_flag
C1 O1 1.3598(15) . ?
C1 C6 1.3928(17) . ?
C1 C2 1.3911(17) . ?
C2 C3 1.3950(18) . ?
C2 Cl1 1.7143(13) . ?
C3 C4 1.3969(18) . ?
C3 Cl2 1.7176(13) . ?
C4 C5 1.3961(18) . ?
C4 Cl3 1.7197(13) . ?
C5 C6 1.3913(17) . ?
C5 Cl4 1.7210(13) . ?
C6 O2 1.3565(15) . ?
C7 O2 1.4497(15) . ?
C7 C8 1.5431(18) . ?
C7 C12 1.5636(17) . ?
C8 C9 1.5179(18) . ?
C8 C13 1.548(2) . ?
C9 C14 1.3843(19) . ?
C9 C10 1.4020(18) . ?
C10 C17 1.3798(19) . ?
C10 C11 1.5187(18) . ?
C11 C12 1.5406(18) . ?
C11 C13 1.545(2) . ?
C12 O1 1.4501(15) . ?
C14 C15 1.393(2) . ?
C15 C16 1.390(2) . ?
C16 C17 1.401(2) . ?
